data_7022464
loop_
_publ_author_name
'Hounjet, Lindsay J.'
'Caputo, Christopher B.'
'Stephan, Douglas W.'

_publ_section_title
;
 The Lewis acidity of fluorophosphonium salts: access to mixed valent
 phosphorus(III)/(V) species.
;
_journal_issue 7
_journal_name_full 'Dalton transactions (Cambridge, England : 2003)'
_journal_page_first 2629
_journal_page_last 2635
_journal_paper_doi 10.1039/c2dt32711b
_journal_volume 42
_journal_year 2013
_chemical_formula_sum 'C111 H57 B2 F44 P4'
_chemical_formula_weight 2372.07
_chemical_name_systematic
;
?
;
_space_group_IT_number 2
_symmetry_cell_setting triclinic
_symmetry_space_group_name_Hall '-P 1'
_symmetry_space_group_name_H-M 'P -1'
_atom_sites_solution_hydrogens geom
_atom_sites_solution_primary direct
_atom_sites_solution_secondary difmap
_audit_creation_method SHELXL-97
_cell_angle_alpha 85.615(3)
_cell_angle_beta 89.546(4)
_cell_angle_gamma 71.427(3)
_cell_formula_units_Z 1
_cell_length_a 10.7377(6)
_cell_length_b 13.3608(8)
_cell_length_c 18.5330(11)
_cell_measurement_reflns_used 9251
_cell_measurement_temperature 150(2)
_cell_measurement_theta_max 28.42
_cell_measurement_theta_min 3.00
_cell_volume 2512.6(3)
_computing_cell_refinement 'Bruker SAINT'
_computing_data_collection 'Bruker APEX2'
_computing_data_reduction 'Bruker SAINT'
_computing_molecular_graphics 'Bruker SHELXTL'
_computing_publication_material 'Bruker SHELXTL'
_computing_structure_refinement 'SHELXL-97 (Sheldrick, 2008)'
_computing_structure_solution 'SHELXS-97 (Sheldrick, 2008)'
_diffrn_ambient_temperature 150(2)
_diffrn_measured_fraction_theta_full 0.997
_diffrn_measured_fraction_theta_max 0.997
_diffrn_measurement_device_type 'Bruker APEX-II CCD'
_diffrn_measurement_method '\f and \w scans'
_diffrn_radiation_monochromator graphite
_diffrn_radiation_source 'fine-focus sealed tube'
_diffrn_radiation_type MoK\a
_diffrn_radiation_wavelength 0.71073
_diffrn_reflns_av_R_equivalents 0.0330
_diffrn_reflns_av_sigmaI/netI 0.0387
_diffrn_reflns_limit_h_max 14
_diffrn_reflns_limit_h_min -14
_diffrn_reflns_limit_k_max 17
_diffrn_reflns_limit_k_min -17
_diffrn_reflns_limit_l_max 24
_diffrn_reflns_limit_l_min -24
_diffrn_reflns_number 47216
_diffrn_reflns_theta_full 28.49
_diffrn_reflns_theta_max 28.49
_diffrn_reflns_theta_min 1.61
_exptl_absorpt_coefficient_mu 0.208
_exptl_absorpt_correction_T_max 0.7457
_exptl_absorpt_correction_T_min 0.7080
_exptl_absorpt_correction_type multi-scan
_exptl_absorpt_process_details SADABS
_exptl_crystal_colour colourless
_exptl_crystal_density_diffrn 1.568
_exptl_crystal_density_method 'not measured'
_exptl_crystal_description block
_exptl_crystal_F_000 1189
_exptl_crystal_size_max 0.30
_exptl_crystal_size_mid 0.20
_exptl_crystal_size_min 0.20
_refine_diff_density_max 1.305
_refine_diff_density_min -0.433
_refine_diff_density_rms 0.079
_refine_ls_extinction_method none
_refine_ls_goodness_of_fit_ref 1.041
_refine_ls_hydrogen_treatment constr
_refine_ls_matrix_type full
_refine_ls_number_parameters 739
_refine_ls_number_reflns 12691
_refine_ls_number_restraints 2
_refine_ls_restrained_S_all 1.049
_refine_ls_R_factor_all 0.0796
_refine_ls_R_factor_gt 0.0540
_refine_ls_shift/su_max 0.000
_refine_ls_shift/su_mean 0.000
_refine_ls_structure_factor_coef Fsqd
_refine_ls_weighting_details 'calc w=1/[\s^2^(Fo^2^)+(0.0874P)^2^+1.7605P] where P=(Fo^2^+2Fc^2^)/3'
_refine_ls_weighting_scheme calc
_refine_ls_wR_factor_gt 0.1521
_refine_ls_wR_factor_ref 0.1692
_reflns_number_gt 9213
_reflns_number_total 12691
_reflns_threshold_expression >2sigma(I)
_cod_data_source_file c2dt32711b.txt
_cod_data_source_block ljh21_0m
_cod_depositor_comments
;
The following automatic conversions were performed:

'_symmetry_cell_setting' value 'Triclinic' changed to 'triclinic'
according to /home/saulius/struct/CIF-dictionaries/cif_core.dic
dictionary named 'cif_core.dic' version 2.4.2 from 2011-04-26.

Automatic conversion script
Id: cif_fix_values 1891 2012-01-12 08:04:46Z andrius 
;
_cod_original_sg_symbol_H-M P-1
_cod_database_code 7022464

loop_
_symmetry_equiv_pos_as_xyz
'x, y, z'
'-x, -y, -z'

loop_
_atom_site_label
_atom_site_type_symbol
_atom_site_fract_x
_atom_site_fract_y
_atom_site_fract_z
_atom_site_U_iso_or_equiv
_atom_site_adp_type
_atom_site_occupancy
_atom_site_symmetry_multiplicity
_atom_site_calc_flag
_atom_site_refinement_flags
P1 P 0.46041(5) -0.09575(4) 0.26493(3) 0.01946(13) Uani 1 1 d .
P2 P 0.19024(6) 0.39775(5) 0.32259(3) 0.02502(14) Uani 1 1 d .
F1 F 0.32129(14) 0.41879(11) 0.28565(8) 0.0323(3) Uani 1 1 d .
F2 F 0.06671(14) 0.36620(12) 0.36140(8) 0.0339(3) Uani 1 1 d .
F3 F 0.27828(16) 0.30258(11) 0.17930(8) 0.0366(4) Uani 1 1 d .
F4 F 0.38787(16) 0.10387(11) 0.15266(7) 0.0367(4) Uani 1 1 d .
F5 F 0.36007(16) -0.00108(11) 0.40019(7) 0.0341(3) Uani 1 1 d .
F6 F 0.25744(17) 0.20000(12) 0.42732(8) 0.0387(4) Uani 1 1 d .
F7 F 0.67095(13) 0.08789(11) 0.23334(7) 0.0279(3) Uani 1 1 d .
F8 F 0.93414(18) 0.26595(14) 0.18318(12) 0.0578(5) Uani 1 1 d .
F9 F 1.12471(19) 0.20372(17) 0.08674(14) 0.0704(7) Uani 1 1 d .
F10 F 1.18228(18) 0.00876(17) 0.03532(10) 0.0602(6) Uani 1 1 d .
F11 F 1.04754(18) -0.12194(14) 0.08321(11) 0.0538(5) Uani 1 1 d .
F12 F 0.85956(15) -0.06342(12) 0.17883(9) 0.0389(4) Uani 1 1 d .
F13 F 0.7121(2) 0.36526(13) 0.30355(9) 0.0497(5) Uani 1 1 d .
F14 F 0.5518(2) 0.55078(14) 0.25052(11) 0.0605(5) Uani 1 1 d .
F15 F 0.4179(2) 0.56866(15) 0.12361(12) 0.0639(6) Uani 1 1 d .
F16 F 0.4520(2) 0.39310(17) 0.05017(11) 0.0706(6) Uani 1 1 d .
F17 F 0.60931(18) 0.20515(13) 0.10315(9) 0.0486(4) Uani 1 1 d .
F18 F 1.02861(15) 0.10620(15) 0.30825(9) 0.0455(4) Uani 1 1 d .
F19 F 1.07433(19) 0.09524(17) 0.44869(11) 0.0625(6) Uani 1 1 d .
F20 F 0.8766(2) 0.13050(18) 0.54388(10) 0.0700(6) Uani 1 1 d .
F21 F 0.6228(2) 0.17866(16) 0.49404(9) 0.0555(5) Uani 1 1 d .
F22 F 0.57304(14) 0.18985(13) 0.35289(8) 0.0356(3) Uani 1 1 d .
B1 B 0.7547(3) 0.1518(2) 0.23687(14) 0.0240(5) Uani 1 1 d .
C1 C 0.4970(2) -0.12277(18) 0.17295(12) 0.0228(4) Uani 1 1 d .
C2 C 0.5950(2) -0.0891(2) 0.13969(14) 0.0308(5) Uani 1 1 d .
H2A H 0.6382 -0.0499 0.1648 0.037 Uiso 1 1 calc R
C3 C 0.6283(3) -0.1136(2) 0.06937(15) 0.0385(6) Uani 1 1 d .
H3A H 0.6947 -0.0907 0.0460 0.046 Uiso 1 1 calc R
C4 C 0.5658(3) -0.1713(2) 0.03286(15) 0.0419(7) Uani 1 1 d .
H4A H 0.5893 -0.1878 -0.0154 0.050 Uiso 1 1 calc R
C5 C 0.4700(3) -0.2045(3) 0.06632(15) 0.0465(7) Uani 1 1 d .
H5A H 0.4273 -0.2438 0.0410 0.056 Uiso 1 1 calc R
C6 C 0.4347(3) -0.1813(2) 0.13675(14) 0.0352(6) Uani 1 1 d .
H6A H 0.3688 -0.2051 0.1599 0.042 Uiso 1 1 calc R
C7 C 0.3473(2) -0.16196(17) 0.29694(12) 0.0212(4) Uani 1 1 d .
C8 C 0.2162(2) -0.1190(2) 0.27450(13) 0.0286(5) Uani 1 1 d .
H8A H 0.1871 -0.0529 0.2465 0.034 Uiso 1 1 calc R
C9 C 0.1287(3) -0.1730(2) 0.29323(14) 0.0337(6) Uani 1 1 d .
H9A H 0.0392 -0.1441 0.2782 0.040 Uiso 1 1 calc R
C10 C 0.1719(3) -0.2693(2) 0.33382(14) 0.0336(6) Uani 1 1 d .
H10A H 0.1119 -0.3067 0.3460 0.040 Uiso 1 1 calc R
C11 C 0.3012(3) -0.3114(2) 0.35674(15) 0.0336(6) Uani 1 1 d .
H11A H 0.3298 -0.3774 0.3849 0.040 Uiso 1 1 calc R
C12 C 0.3896(2) -0.25746(19) 0.33874(13) 0.0283(5) Uani 1 1 d .
H12A H 0.4785 -0.2858 0.3550 0.034 Uiso 1 1 calc R
C13 C 0.6109(2) -0.14133(18) 0.31662(12) 0.0224(4) Uani 1 1 d .
C14 C 0.6929(2) -0.2437(2) 0.30817(15) 0.0366(6) Uani 1 1 d .
H14A H 0.6714 -0.2847 0.2735 0.044 Uiso 1 1 calc R
C15 C 0.8059(3) -0.2859(2) 0.35046(17) 0.0441(7) Uani 1 1 d .
H15A H 0.8609 -0.3565 0.3456 0.053 Uiso 1 1 calc R
C16 C 0.8388(3) -0.2253(2) 0.39981(15) 0.0382(6) Uani 1 1 d .
H16A H 0.9157 -0.2546 0.4293 0.046 Uiso 1 1 calc R
C17 C 0.7601(3) -0.1227(2) 0.40606(15) 0.0373(6) Uani 1 1 d .
H17A H 0.7843 -0.0808 0.4391 0.045 Uiso 1 1 calc R
C18 C 0.6461(3) -0.0800(2) 0.36471(13) 0.0305(5) Uani 1 1 d .
H18A H 0.5922 -0.0090 0.3692 0.037 Uiso 1 1 calc R
C19 C 0.3811(2) 0.04341(17) 0.27596(12) 0.0205(4) Uani 1 1 d .
C20 C 0.3572(2) 0.12439(18) 0.22116(12) 0.0239(5) Uani 1 1 d .
C21 C 0.2990(2) 0.22924(18) 0.23521(12) 0.0241(5) Uani 1 1 d .
C22 C 0.2618(2) 0.25889(17) 0.30398(12) 0.0228(4) Uani 1 1 d .
C23 C 0.2855(2) 0.17809(19) 0.35876(12) 0.0255(5) Uani 1 1 d .
C24 C 0.3415(2) 0.07341(18) 0.34475(12) 0.0248(5) Uani 1 1 d .
C25 C 0.0804(3) 0.48963(19) 0.25685(14) 0.0316(5) Uani 1 1 d .
C26 C -0.0444(3) 0.4825(2) 0.24295(17) 0.0427(7) Uani 1 1 d .
H26A H -0.0719 0.4286 0.2680 0.051 Uiso 1 1 calc R
C27 C -0.1274(4) 0.5539(3) 0.1927(2) 0.0599(10) Uani 1 1 d .
H27A H -0.2109 0.5476 0.1822 0.072 Uiso 1 1 calc R
C28 C -0.0901(4) 0.6341(3) 0.1578(2) 0.0679(12) Uani 1 1 d .
H28A H -0.1491 0.6840 0.1245 0.081 Uiso 1 1 calc R
C29 C 0.0303(4) 0.6424(3) 0.17067(19) 0.0621(10) Uani 1 1 d .
H29A H 0.0547 0.6985 0.1465 0.075 Uiso 1 1 calc R
C30 C 0.1189(3) 0.5689(2) 0.21941(16) 0.0442(7) Uani 1 1 d .
H30A H 0.2045 0.5732 0.2268 0.053 Uiso 1 1 calc R
C31 C 0.2314(2) 0.43855(18) 0.40749(13) 0.0265(5) Uani 1 1 d .
C32 C 0.1348(3) 0.5074(2) 0.44677(14) 0.0303(5) Uani 1 1 d .
H32A H 0.0462 0.5319 0.4298 0.036 Uiso 1 1 calc R
C33 C 0.1691(3) 0.5401(2) 0.51149(16) 0.0423(7) Uani 1 1 d .
H33A H 0.1045 0.5899 0.5373 0.051 Uiso 1 1 calc R
C34 C 0.2956(4) 0.5008(3) 0.53773(16) 0.0481(8) Uani 1 1 d .
H34A H 0.3180 0.5222 0.5822 0.058 Uiso 1 1 calc R
C35 C 0.3906(3) 0.4303(3) 0.49982(17) 0.0448(7) Uani 1 1 d .
H35A H 0.4777 0.4019 0.5190 0.054 Uiso 1 1 calc R
C36 C 0.3601(3) 0.4008(2) 0.43407(15) 0.0351(6) Uani 1 1 d .
H36A H 0.4269 0.3547 0.4071 0.042 Uiso 1 1 calc R
C37 C 0.8800(2) 0.10814(19) 0.18307(12) 0.0252(5) Uani 1 1 d .
C38 C 0.9560(3) 0.1700(2) 0.15791(16) 0.0358(6) Uani 1 1 d .
C39 C 1.0560(3) 0.1392(2) 0.10874(17) 0.0424(7) Uani 1 1 d .
C40 C 1.0861(3) 0.0410(2) 0.08308(15) 0.0395(6) Uani 1 1 d .
C41 C 1.0171(3) -0.0249(2) 0.10729(14) 0.0344(6) Uani 1 1 d .
C42 C 0.9175(2) 0.00918(19) 0.15662(13) 0.0259(5) Uani 1 1 d .
C43 C 0.6661(2) 0.27352(18) 0.20716(12) 0.0252(5) Uani 1 1 d .
C44 C 0.6479(3) 0.3664(2) 0.24103(13) 0.0316(5) Uani 1 1 d .
C45 C 0.5666(3) 0.4645(2) 0.21418(16) 0.0384(6) Uani 1 1 d .
C46 C 0.4999(3) 0.4737(2) 0.14999(17) 0.0416(7) Uani 1 1 d .
C47 C 0.5151(3) 0.3852(2) 0.11359(16) 0.0418(7) Uani 1 1 d .
C48 C 0.5971(3) 0.2887(2) 0.14237(14) 0.0333(6) Uani 1 1 d .
C49 C 0.7975(2) 0.14619(19) 0.32234(13) 0.0261(5) Uani 1 1 d .
C50 C 0.9224(2) 0.1237(2) 0.35130(14) 0.0326(5) Uani 1 1 d .
C51 C 0.9497(3) 0.1181(2) 0.42444(16) 0.0420(7) Uani 1 1 d .
C52 C 0.8500(3) 0.1359(2) 0.47260(15) 0.0454(7) Uani 1 1 d .
C53 C 0.7231(3) 0.1594(2) 0.44748(14) 0.0377(6) Uani 1 1 d .
C54 C 0.7006(2) 0.16373(19) 0.37408(13) 0.0290(5) Uani 1 1 d .
C101 C 0.0157(5) 0.5364(5) -0.0087(3) 0.052(2) Uani 0.50 1 d PD
H10D H -0.0348 0.5971 0.0184 0.062 Uiso 0.50 1 calc PR
H10E H -0.0035 0.5562 -0.0610 0.062 Uiso 0.50 1 calc PR
C102 C 0.1561(6) 0.5129(6) 0.0056(4) 0.058(2) Uani 0.50 1 d PD
H10B H 0.1765 0.4950 0.0579 0.070 Uiso 0.50 1 calc PR
H10C H 0.2080 0.4527 -0.0214 0.070 Uiso 0.50 1 calc PR
C103 C 0.1843(9) 0.6067(8) -0.0184(4) 0.102(4) Uani 0.50 1 d PD
H10F H 0.2775 0.5967 -0.0093 0.153 Uiso 0.50 1 calc PR
H10G H 0.1303 0.6658 0.0080 0.153 Uiso 0.50 1 calc PR
H10H H 0.1646 0.6226 -0.0703 0.153 Uiso 0.50 1 calc PR

loop_
_atom_site_aniso_label
_atom_site_aniso_U_11
_atom_site_aniso_U_22
_atom_site_aniso_U_33
_atom_site_aniso_U_23
_atom_site_aniso_U_13
_atom_site_aniso_U_12
P1 0.0201(3) 0.0210(3) 0.0182(3) -0.0036(2) -0.0014(2) -0.0074(2)
P2 0.0248(3) 0.0226(3) 0.0287(3) -0.0050(2) 0.0030(2) -0.0084(2)
F1 0.0325(8) 0.0311(7) 0.0364(8) -0.0030(6) 0.0080(6) -0.0147(6)
F2 0.0300(8) 0.0346(8) 0.0407(8) -0.0115(6) 0.0074(6) -0.0133(6)
F3 0.0525(10) 0.0260(7) 0.0243(7) 0.0043(6) -0.0003(7) -0.0040(7)
F4 0.0538(10) 0.0309(8) 0.0163(7) -0.0007(5) 0.0018(6) -0.0009(7)
F5 0.0564(10) 0.0257(7) 0.0212(7) 0.0003(5) 0.0082(6) -0.0151(7)
F6 0.0642(11) 0.0297(8) 0.0241(7) -0.0083(6) 0.0158(7) -0.0167(7)
F7 0.0263(7) 0.0325(7) 0.0302(7) -0.0082(6) 0.0015(6) -0.0156(6)
F8 0.0458(10) 0.0371(9) 0.1008(16) -0.0201(10) 0.0176(10) -0.0246(8)
F9 0.0451(11) 0.0587(13) 0.1083(18) 0.0171(12) 0.0254(11) -0.0239(10)
F10 0.0460(11) 0.0692(13) 0.0516(11) 0.0053(9) 0.0268(9) -0.0020(9)
F11 0.0526(11) 0.0425(10) 0.0612(12) -0.0232(8) 0.0150(9) -0.0039(8)
F12 0.0311(8) 0.0273(7) 0.0602(10) -0.0056(7) 0.0060(7) -0.0117(6)
F13 0.0775(13) 0.0385(9) 0.0382(9) -0.0126(7) -0.0140(9) -0.0231(9)
F14 0.0883(15) 0.0302(9) 0.0615(12) -0.0185(8) 0.0101(11) -0.0136(9)
F15 0.0653(13) 0.0368(10) 0.0739(14) 0.0074(9) -0.0045(11) 0.0032(9)
F16 0.0824(15) 0.0557(12) 0.0582(12) 0.0006(10) -0.0407(11) -0.0002(11)
F17 0.0638(11) 0.0416(9) 0.0360(9) -0.0143(7) -0.0218(8) -0.0073(8)
F18 0.0233(8) 0.0639(11) 0.0505(10) -0.0142(8) -0.0042(7) -0.0131(7)
F19 0.0500(11) 0.0742(14) 0.0620(12) -0.0113(10) -0.0338(9) -0.0158(10)
F20 0.0952(16) 0.0724(14) 0.0295(9) -0.0105(9) -0.0245(10) -0.0065(12)
F21 0.0692(13) 0.0603(12) 0.0270(8) -0.0043(8) 0.0126(8) -0.0065(10)
F22 0.0249(7) 0.0458(9) 0.0336(8) -0.0052(7) 0.0037(6) -0.0072(6)
B1 0.0228(12) 0.0292(13) 0.0226(12) -0.0056(10) -0.0004(10) -0.0112(10)
C1 0.0243(11) 0.0244(11) 0.0199(10) -0.0036(8) -0.0010(8) -0.0077(9)
C2 0.0297(12) 0.0363(13) 0.0301(13) -0.0082(10) 0.0038(10) -0.0145(10)
C3 0.0399(15) 0.0473(16) 0.0322(14) -0.0048(11) 0.0119(11) -0.0192(13)
C4 0.0577(18) 0.0491(17) 0.0217(12) -0.0069(11) 0.0069(12) -0.0200(14)
C5 0.068(2) 0.0596(19) 0.0263(14) -0.0156(13) 0.0042(13) -0.0373(17)
C6 0.0472(16) 0.0446(15) 0.0242(12) -0.0084(10) 0.0032(11) -0.0279(13)
C7 0.0235(11) 0.0223(10) 0.0199(10) -0.0042(8) 0.0012(8) -0.0096(8)
C8 0.0272(12) 0.0289(12) 0.0289(12) 0.0027(9) -0.0037(9) -0.0087(10)
C9 0.0248(12) 0.0418(14) 0.0365(14) 0.0018(11) -0.0060(10) -0.0142(11)
C10 0.0355(14) 0.0358(13) 0.0367(14) -0.0038(11) 0.0045(11) -0.0215(11)
C11 0.0367(14) 0.0265(12) 0.0388(14) 0.0043(10) -0.0015(11) -0.0132(11)
C12 0.0258(12) 0.0254(11) 0.0327(13) 0.0001(9) -0.0030(10) -0.0073(9)
C13 0.0210(10) 0.0258(11) 0.0213(10) -0.0007(8) -0.0016(8) -0.0088(9)
C14 0.0257(12) 0.0388(14) 0.0424(15) -0.0167(12) -0.0042(11) -0.0029(11)
C15 0.0274(13) 0.0418(16) 0.0545(18) -0.0151(13) -0.0078(12) 0.0037(11)
C16 0.0264(13) 0.0485(16) 0.0356(14) -0.0035(12) -0.0092(11) -0.0059(11)
C17 0.0376(14) 0.0399(14) 0.0356(14) -0.0052(11) -0.0152(11) -0.0130(12)
C18 0.0339(13) 0.0264(12) 0.0305(13) -0.0005(9) -0.0110(10) -0.0087(10)
C19 0.0215(10) 0.0209(10) 0.0209(10) -0.0028(8) -0.0006(8) -0.0089(8)
C20 0.0249(11) 0.0275(11) 0.0181(10) -0.0029(8) -0.0004(8) -0.0063(9)
C21 0.0246(11) 0.0232(11) 0.0228(11) 0.0013(8) -0.0020(9) -0.0061(9)
C22 0.0213(11) 0.0215(10) 0.0272(11) -0.0049(8) 0.0025(9) -0.0087(8)
C23 0.0327(12) 0.0271(11) 0.0204(11) -0.0062(8) 0.0073(9) -0.0137(10)
C24 0.0308(12) 0.0252(11) 0.0208(11) -0.0001(8) 0.0030(9) -0.0128(9)
C25 0.0346(13) 0.0263(12) 0.0317(13) -0.0101(10) -0.0008(10) -0.0047(10)
C26 0.0345(15) 0.0458(16) 0.0449(17) -0.0164(13) -0.0041(12) -0.0056(12)
C27 0.0469(19) 0.066(2) 0.054(2) -0.0195(18) -0.0156(16) 0.0036(17)
C28 0.075(3) 0.056(2) 0.051(2) -0.0118(17) -0.0231(19) 0.0119(19)
C29 0.095(3) 0.0357(17) 0.0471(19) 0.0036(14) -0.0107(19) -0.0105(18)
C30 0.0570(19) 0.0337(14) 0.0404(16) -0.0034(12) -0.0059(14) -0.0120(13)
C31 0.0305(12) 0.0221(11) 0.0284(12) -0.0026(9) 0.0016(9) -0.0105(9)
C32 0.0326(13) 0.0294(12) 0.0324(13) -0.0072(10) 0.0085(10) -0.0139(10)
C33 0.0559(18) 0.0413(15) 0.0388(15) -0.0160(12) 0.0169(13) -0.0259(14)
C34 0.070(2) 0.0544(18) 0.0313(15) -0.0072(13) -0.0035(14) -0.0350(17)
C35 0.0463(17) 0.0464(17) 0.0455(17) 0.0023(13) -0.0142(14) -0.0209(14)
C36 0.0325(13) 0.0297(12) 0.0410(15) -0.0026(11) -0.0029(11) -0.0068(10)
C37 0.0242(11) 0.0301(12) 0.0229(11) -0.0032(9) -0.0013(9) -0.0105(9)
C38 0.0326(13) 0.0308(13) 0.0465(16) -0.0035(11) 0.0047(12) -0.0137(11)
C39 0.0306(14) 0.0423(16) 0.0534(18) 0.0120(13) 0.0089(12) -0.0139(12)
C40 0.0322(14) 0.0495(17) 0.0291(13) 0.0065(11) 0.0075(11) -0.0044(12)
C41 0.0324(13) 0.0332(13) 0.0311(13) -0.0056(10) -0.0003(11) -0.0007(11)
C42 0.0218(11) 0.0287(12) 0.0270(12) -0.0004(9) -0.0026(9) -0.0079(9)
C43 0.0251(11) 0.0274(11) 0.0248(11) -0.0061(9) 0.0011(9) -0.0097(9)
C44 0.0383(14) 0.0337(13) 0.0267(12) -0.0087(10) 0.0011(10) -0.0153(11)
C45 0.0464(16) 0.0276(13) 0.0430(16) -0.0117(11) 0.0128(13) -0.0125(12)
C46 0.0366(15) 0.0319(14) 0.0483(17) 0.0020(12) 0.0044(13) -0.0008(11)
C47 0.0397(15) 0.0439(16) 0.0370(15) -0.0012(12) -0.0106(12) -0.0066(12)
C48 0.0346(14) 0.0325(13) 0.0317(13) -0.0074(10) -0.0040(11) -0.0078(11)
C49 0.0267(12) 0.0266(11) 0.0263(12) -0.0056(9) -0.0024(9) -0.0094(9)
C50 0.0279(13) 0.0352(13) 0.0351(14) -0.0093(10) -0.0042(10) -0.0092(10)
C51 0.0399(15) 0.0399(15) 0.0442(16) -0.0064(12) -0.0214(13) -0.0086(12)
C52 0.065(2) 0.0396(15) 0.0258(13) -0.0068(11) -0.0152(13) -0.0070(14)
C53 0.0498(17) 0.0342(14) 0.0237(12) -0.0046(10) 0.0028(11) -0.0055(12)
C54 0.0292(12) 0.0283(12) 0.0280(12) -0.0037(9) -0.0024(10) -0.0064(10)
C101 0.030(3) 0.065(4) 0.034(3) -0.038(4) -0.022(2) 0.031(3)
C102 0.054(4) 0.069(5) 0.032(3) -0.011(3) -0.018(3) 0.010(3)
C103 0.065(5) 0.170(12) 0.035(4) 0.020(5) -0.006(4) 0.007(6)

loop_
_atom_type_symbol
_atom_type_description
_atom_type_scat_dispersion_real
_atom_type_scat_dispersion_imag
_atom_type_scat_source
C C 0.0033 0.0016 'International Tables Vol C Tables 4.2.6.8 and 6.1.1.4'
H H 0.0000 0.0000 'International Tables Vol C Tables 4.2.6.8 and 6.1.1.4'
F F 0.0171 0.0103 'International Tables Vol C Tables 4.2.6.8 and 6.1.1.4'
P P 0.1023 0.0942 'International Tables Vol C Tables 4.2.6.8 and 6.1.1.4'
B B 0.0013 0.0007 'International Tables Vol C Tables 4.2.6.8 and 6.1.1.4'

loop_
_geom_angle_atom_site_label_1
_geom_angle_atom_site_label_2
_geom_angle_atom_site_label_3
_geom_angle
_geom_angle_site_symmetry_1
C1 P1 C7 108.70(10) .
C1 P1 C13 108.33(11) .
C7 P1 C13 111.41(10) .
C1 P1 C19 112.97(10) .
C7 P1 C19 106.22(10) .
C13 P1 C19 109.25(10) .
F1 P2 F2 175.17(8) .
F1 P2 C25 92.56(11) .
F2 P2 C25 91.48(11) .
F1 P2 C31 89.95(10) .
F2 P2 C31 90.18(10) .
C25 P2 C31 121.92(11) .
F1 P2 C22 87.81(9) .
F2 P2 C22 87.88(9) .
C25 P2 C22 119.65(11) .
C31 P2 C22 118.42(11) .
F7 B1 C49 106.59(19) .
F7 B1 C37 109.11(18) .
C49 B1 C37 113.70(19) .
F7 B1 C43 106.52(19) .
C49 B1 C43 111.25(19) .
C37 B1 C43 109.37(19) .
C6 C1 C2 120.8(2) .
C6 C1 P1 120.78(18) .
C2 C1 P1 118.36(17) .
C3 C2 C1 118.9(2) .
C2 C3 C4 120.5(3) .
C5 C4 C3 120.0(2) .
C4 C5 C6 120.8(3) .
C5 C6 C1 119.0(2) .
C12 C7 C8 120.3(2) .
C12 C7 P1 121.25(18) .
C8 C7 P1 118.26(17) .
C9 C8 C7 119.6(2) .
C10 C9 C8 119.9(2) .
C11 C10 C9 120.6(2) .
C10 C11 C12 120.0(2) .
C7 C12 C11 119.5(2) .
C18 C13 C14 119.9(2) .
C18 C13 P1 122.81(18) .
C14 C13 P1 117.29(18) .
C15 C14 C13 119.8(2) .
C14 C15 C16 120.0(3) .
C17 C16 C15 120.0(2) .
C16 C17 C18 120.6(2) .
C17 C18 C13 119.6(2) .
C20 C19 C24 116.4(2) .
C20 C19 P1 125.46(17) .
C24 C19 P1 118.17(16) .
F4 C20 C21 117.5(2) .
F4 C20 C19 121.2(2) .
C21 C20 C19 121.3(2) .
F3 C21 C22 120.2(2) .
F3 C21 C20 117.7(2) .
C22 C21 C20 122.1(2) .
C21 C22 C23 116.6(2) .
C21 C22 P2 121.83(17) .
C23 C22 P2 121.50(17) .
F6 C23 C24 118.0(2) .
F6 C23 C22 120.6(2) .
C24 C23 C22 121.4(2) .
F5 C24 C23 118.3(2) .
F5 C24 C19 119.5(2) .
C23 C24 C19 122.1(2) .
C30 C25 C26 119.2(3) .
C30 C25 P2 120.2(2) .
C26 C25 P2 120.7(2) .
C27 C26 C25 119.8(3) .
C28 C27 C26 120.5(4) .
C29 C28 C27 120.5(3) .
C28 C29 C30 120.5(4) .
C25 C30 C29 119.4(3) .
C32 C31 C36 119.7(2) .
C32 C31 P2 120.29(19) .
C36 C31 P2 120.05(19) .
C31 C32 C33 119.5(3) .
C34 C33 C32 120.2(3) .
C33 C34 C35 120.3(3) .
C34 C35 C36 120.4(3) .
C35 C36 C31 119.8(3) .
C42 C37 C38 113.4(2) .
C42 C37 B1 124.1(2) .
C38 C37 B1 122.5(2) .
F8 C38 C39 116.6(2) .
F8 C38 C37 119.0(2) .
C39 C38 C37 124.4(3) .
F9 C39 C40 119.8(3) .
F9 C39 C38 120.8(3) .
C40 C39 C38 119.4(3) .
F10 C40 C39 120.9(3) .
F10 C40 C41 120.0(3) .
C39 C40 C41 119.1(2) .
F11 C41 C40 119.4(2) .
F11 C41 C42 121.0(3) .
C40 C41 C42 119.6(2) .
F12 C42 C37 121.3(2) .
F12 C42 C41 114.6(2) .
C37 C42 C41 124.1(2) .
C48 C43 C44 113.5(2) .
C48 C43 B1 118.9(2) .
C44 C43 B1 127.6(2) .
F13 C44 C45 115.4(2) .
F13 C44 C43 120.7(2) .
C45 C44 C43 123.9(2) .
F14 C45 C46 119.8(3) .
F14 C45 C44 120.7(3) .
C46 C45 C44 119.5(2) .
F15 C46 C47 120.3(3) .
F15 C46 C45 120.4(3) .
C47 C46 C45 119.3(3) .
F16 C47 C46 120.1(3) .
F16 C47 C48 120.6(3) .
C46 C47 C48 119.3(3) .
F17 C48 C47 116.2(2) .
F17 C48 C43 119.4(2) .
C47 C48 C43 124.5(2) .
C50 C49 C54 113.3(2) .
C50 C49 B1 127.9(2) .
C54 C49 B1 118.8(2) .
F18 C50 C51 114.9(2) .
F18 C50 C49 121.1(2) .
C51 C50 C49 123.9(3) .
F19 C51 C52 119.6(3) .
F19 C51 C50 120.6(3) .
C52 C51 C50 119.8(3) .
F20 C52 C51 119.8(3) .
F20 C52 C53 120.9(3) .
C51 C52 C53 119.3(2) .
F21 C53 C52 120.3(2) .
F21 C53 C54 120.8(3) .
C52 C53 C54 118.9(3) .
F22 C54 C53 115.8(2) .
F22 C54 C49 119.5(2) .
C53 C54 C49 124.7(2) .
C101 C101 C102 110.0(7) 2_565
C103 C102 C101 105.3(6) .

loop_
_geom_bond_atom_site_label_1
_geom_bond_atom_site_label_2
_geom_bond_distance
_geom_bond_site_symmetry_2
P1 C1 1.784(2) .
P1 C7 1.790(2) .
P1 C13 1.791(2) .
P1 C19 1.809(2) .
P2 F1 1.6539(15) .
P2 F2 1.6581(16) .
P2 C25 1.804(3) .
P2 C31 1.807(2) .
P2 C22 1.827(2) .
F3 C21 1.339(3) .
F4 C20 1.336(3) .
F5 C24 1.344(3) .
F6 C23 1.336(3) .
F7 B1 1.429(3) .
F8 C38 1.348(3) .
F9 C39 1.342(3) .
F10 C40 1.340(3) .
F11 C41 1.343(3) .
F12 C42 1.348(3) .
F13 C44 1.350(3) .
F14 C45 1.344(3) .
F15 C46 1.350(3) .
F16 C47 1.341(3) .
F17 C48 1.350(3) .
F18 C50 1.355(3) .
F19 C51 1.347(3) .
F20 C52 1.346(3) .
F21 C53 1.347(3) .
F22 C54 1.354(3) .
B1 C49 1.642(3) .
B1 C37 1.647(3) .
B1 C43 1.655(4) .
C1 C6 1.390(3) .
C1 C2 1.392(3) .
C2 C3 1.385(4) .
C3 C4 1.386(4) .
C4 C5 1.370(4) .
C5 C6 1.387(4) .
C7 C12 1.386(3) .
C7 C8 1.394(3) .
C8 C9 1.383(4) .
C9 C10 1.383(4) .
C10 C11 1.378(4) .
C11 C12 1.388(3) .
C13 C18 1.387(3) .
C13 C14 1.391(3) .
C14 C15 1.384(4) .
C15 C16 1.384(4) .
C16 C17 1.376(4) .
C17 C18 1.384(3) .
C19 C20 1.388(3) .
C19 C24 1.389(3) .
C20 C21 1.384(3) .
C21 C22 1.382(3) .
C22 C23 1.386(3) .
C23 C24 1.379(3) .
C25 C30 1.391(4) .
C25 C26 1.401(4) .
C26 C27 1.381(5) .
C27 C28 1.374(6) .
C28 C29 1.357(6) .
C29 C30 1.403(5) .
C31 C32 1.391(3) .
C31 C36 1.391(4) .
C32 C33 1.399(4) .
C33 C34 1.369(5) .
C34 C35 1.378(5) .
C35 C36 1.382(4) .
C37 C42 1.381(3) .
C37 C38 1.389(3) .
C38 C39 1.383(4) .
C39 C40 1.369(4) .
C40 C41 1.369(4) .
C41 C42 1.387(4) .
C43 C48 1.383(3) .
C43 C44 1.391(3) .
C44 C45 1.381(4) .
C45 C46 1.371(4) .
C46 C47 1.370(4) .
C47 C48 1.379(4) .
C49 C50 1.381(3) .
C49 C54 1.386(3) .
C50 C51 1.380(4) .
C51 C52 1.362(5) .
C52 C53 1.373(4) .
C53 C54 1.377(4) .
C101 C101 1.151(14) 2_565
C101 C102 1.460(7) .
C102 C103 1.420(8) .
